data_4113840
loop_
_publ_author_name
'Jun-Chul Choi'
'Toshiyasu Sakakura'

_publ_contact_author_address
;
National Institute of Advanced Industrial Science and Technology (AIST),
1-1-1 Higashi, AIST Central 5, Tsukuba 305-8565, Japan
;
_publ_contact_author_email t-sakakura@aist.go.jp
_publ_contact_author_fax 81-298-61-4719
_publ_contact_author_name 'Toshiyasu Sakakura'
_publ_contact_author_phone 81-298-61-4719
_publ_section_title
;
 Oxidative Addition of C-H Bonds to RhCl(PMe3)3: Relevant to the Catalytic
 Transformation of Hydrocarbons
;
_journal_name_full 'Journal of the American Chemical Society'
_journal_page_first 7762
_journal_page_last 7763
_journal_paper_doi 10.1021/ja021375i
_journal_volume 125
_journal_year 2003
_chemical_formula_moiety 'C15 H33 Cl P3 Rh '
_chemical_formula_sum 'C15 H33 Cl P3 Rh'
_chemical_formula_weight 444.71
_space_group_IT_number 14
_symmetry_cell_setting monoclinic
_symmetry_Int_Tables_number 14
_symmetry_space_group_name_Hall '-P 2yn'
_symmetry_space_group_name_H-M 'P 1 21/n 1'
_cell_angle_alpha 90
_cell_angle_beta 94.14(2)
_cell_angle_gamma 90
_cell_formula_units_Z 4
_cell_length_a 9.787(3)
_cell_length_b 11.944(5)
_cell_length_c 17.892(4)
_cell_measurement_reflns_used 25
_cell_measurement_temperature 193.2
_cell_measurement_theta_max 15.0
_cell_measurement_theta_min 14.9
_cell_volume 2086.0(12)
_computing_cell_refinement 'MSC/AFC Diffractometer Control'
_computing_data_collection 'MSC/AFC Diffractometer Control'
_computing_data_reduction 'teXsan Ver. 1.11'
_computing_publication_material 'teXsan Ver. 1.11'
_computing_structure_refinement 'teXsan Ver. 1.10'
_computing_structure_solution SIR92
_diffrn_measured_fraction_theta_full 0.5117
_diffrn_measured_fraction_theta_max 0.5117
_diffrn_measurement_device_type 'Rigaku AFC7R'
_diffrn_measurement_method \w-2\q
_diffrn_radiation_type 'Mo K\a'
_diffrn_radiation_wavelength 0.7107
_diffrn_reflns_av_R_equivalents 0.094
_diffrn_reflns_limit_h_max 12
_diffrn_reflns_limit_h_min 0
_diffrn_reflns_limit_k_max 15
_diffrn_reflns_limit_k_min 0
_diffrn_reflns_limit_l_max 23
_diffrn_reflns_limit_l_min -23
_diffrn_reflns_number 5304
_diffrn_reflns_theta_full 27.51
_diffrn_reflns_theta_max 27.51
_diffrn_standards_decay_% 2.63
_diffrn_standards_interval_count 150
_diffrn_standards_number 3
_exptl_absorpt_coefficient_mu 1.166
_exptl_absorpt_correction_T_max 0.972
_exptl_absorpt_correction_T_min 0.665
_exptl_absorpt_correction_type psi-scan
_exptl_absorpt_process_details '(North, Phillips & Mathews, 1968)'
_exptl_crystal_colour colorless
_exptl_crystal_density_diffrn 1.416
_exptl_crystal_description prismatic
_exptl_crystal_size_max 0.400
_exptl_crystal_size_mid 0.300
_exptl_crystal_size_min 0.200
_refine_diff_density_max 2.41
_refine_diff_density_min -1.17
_refine_ls_extinction_method none
_refine_ls_goodness_of_fit_ref 1.968
_refine_ls_hydrogen_treatment refall
_refine_ls_number_parameters 186
_refine_ls_number_reflns 3929
_refine_ls_R_factor_gt 0.0480
_refine_ls_shift/su_max 4.3345
_refine_ls_structure_factor_coef F
_refine_ls_weighting_details 'w = 1/[\s^2^(Fo) + 0.00090|Fo|^2^]'
_refine_ls_weighting_scheme calc
_refine_ls_wR_factor_ref 0.0767
_reflns_number_gt 3929
_reflns_number_total 1596
_reflns_threshold_expression F^2^>2.0\s(F^2^)
_cod_data_source_file ja021375i_2.cif
_cod_data_source_block RhCl(Ph)H(PMe3)3
_cod_original_cell_volume 2085(1)
_cod_original_formula_sum 'C15 H33 Cl P3 Rh '
_cod_database_code 4113840

loop_
_symmetry_equiv_pos_as_xyz
x,y,z
1/2-x,1/2+y,1/2-z
-x,-y,-z
1/2+x,1/2-y,1/2+z

loop_
_atom_site_label
_atom_site_type_symbol
_atom_site_fract_x
_atom_site_fract_y
_atom_site_fract_z
_atom_site_U_iso_or_equiv
_atom_site_adp_type
_atom_site_occupancy
_atom_site_calc_flag
Rh(1) Rh 0.46917(3) 0.31430(3) 0.62516(2) 0.0287(1) Uani 1.00 d
Cl(1) Cl 0.4904(1) 0.1447(1) 0.70701(10) 0.0591(4) Uani 1.00 d
P(1) P 0.3303(1) 0.4145(1) 0.70020(8) 0.0425(4) Uani 1.00 d
P(2) P 0.5769(1) 0.2366(1) 0.52609(8) 0.0396(3) Uani 1.00 d
P(3) P 0.6752(1) 0.3690(1) 0.69228(8) 0.0445(4) Uani 1.00 d
C(1) C 0.2859(5) 0.2608(4) 0.5676(2) 0.032(1) Uani 1.00 d
C(2) C 0.2259(5) 0.1592(4) 0.5854(3) 0.042(1) Uani 1.00 d
C(3) C 0.1051(6) 0.1238(5) 0.5461(3) 0.052(2) Uani 1.00 d
C(4) C 0.0410(6) 0.1875(5) 0.4900(4) 0.052(2) Uani 1.00 d
C(5) C 0.0979(6) 0.2874(6) 0.4723(3) 0.054(2) Uani 1.00 d
C(6) C 0.2172(5) 0.3238(4) 0.5105(3) 0.042(1) Uani 1.00 d
C(7) C 0.3817(7) 0.5594(5) 0.7227(4) 0.060(2) Uani 1.00 d
C(8) C 0.2986(10) 0.3573(7) 0.7909(4) 0.081(3) Uani 1.00 d
C(9) C 0.1569(7) 0.4416(7) 0.6634(5) 0.077(2) Uani 1.00 d
C(10) C 0.4713(7) 0.2094(6) 0.4396(3) 0.056(2) Uani 1.00 d
C(11) C 0.7085(7) 0.3246(5) 0.4881(4) 0.054(2) Uani 1.00 d
C(12) C 0.6558(7) 0.1018(6) 0.5426(5) 0.069(2) Uani 1.00 d
C(13) C 0.7529(7) 0.5015(6) 0.6654(4) 0.064(2) Uani 1.00 d
C(14) C 0.8188(6) 0.2722(6) 0.6903(5) 0.071(2) Uani 1.00 d
C(15) C 0.6735(8) 0.3869(8) 0.7945(4) 0.076(2) Uani 1.00 d
H(1) H 0.460(6) 0.417(6) 0.595(3) 0.13(2) Uiso 1.00 calc

loop_
_atom_site_aniso_label
_atom_site_aniso_U_11
_atom_site_aniso_U_22
_atom_site_aniso_U_33
_atom_site_aniso_U_12
_atom_site_aniso_U_13
_atom_site_aniso_U_23
Rh(1) 0.0288(2) 0.0293(2) 0.0283(2) -0.0036(1) 0.0038(1) 0.0041(1)
Cl(1) 0.0473(8) 0.0598(9) 0.069(1) -0.0086(7) -0.0050(7) 0.0350(8)
P(1) 0.0472(7) 0.0448(7) 0.0374(7) -0.0106(6) .0170(6) -0.0094(6)
P(2) 0.0350(6) 0.0381(7) 0.0471(8) -0.0001(5) .0127(5) -0.0043(6)
P(3) 0.0389(7) 0.0534(8) 0.0396(7) -0.0134(6) -0.0072(6) 0.0124(6)
C(1) 0.033(2) 0.035(2) 0.028(2) 0.000(2) 0.009(2) -0.005(2)
C(2) 0.038(3) 0.036(2) 0.052(3) -0.008(2) .005(2) -0.004(2)
C(3) 0.051(3) 0.050(3) 0.055(3) -0.019(3) .005(3) -0.005(3)
C(4) 0.036(3) 0.061(4) 0.060(4) -0.008(2) -0.006(3) -0.013(3)
C(5) 0.042(3) 0.072(4) 0.046(3) 0.002(3) -0.002(2) -0.005(3)
C(6) 0.038(3) 0.047(3) 0.042(3) -0.001(2) 0.004(2) 0.001(2)
C(7) 0.077(4) 0.051(3) 0.055(4) -0.013(3) .022(3) -0.014(3)
C(8) 0.116(7) 0.068(4) 0.064(4) -0.021(5) 0.052(5) 0.001(4)
C(9) 0.049(4) 0.093(5) 0.091(5) 0.004(4) 0.022(3) -0.046(5)
C(10) 0.057(4) 0.070(4) 0.043(3) -0.007(3) .011(3) -0.015(3)
C(11) 0.057(4) 0.053(3) 0.056(4) -0.012(3) .026(3) -0.007(3)
C(12) 0.057(4) 0.048(3) 0.104(6) 0.011(3) 0.010(4) -0.011(4)
C(13) 0.059(4) 0.065(4) 0.065(4) -0.032(3) -0.016(3) 0.018(3)
C(14) 0.043(3) 0.077(4) 0.091(5) 0.000(3) -0.016(3) 0.025(4)
C(15) 0.074(5) 0.109(6) 0.042(3) -0.017(4) -0.015(3) 0.021(4)

loop_
_atom_type_symbol
_atom_type_description
_atom_type_scat_dispersion_real
_atom_type_scat_dispersion_imag
_atom_type_scat_source
C C 0.003 0.002
;International Tables for Crystallography
(1992, Vol. C, Tables 4.2.6.8 and 6.1.1.1)
;
H H 0.000 0.000
;International Tables for Crystallography
(1992, Vol. C, Table 6.1.1.2)
;
P P 0.102 0.094
;International Tables for Crystallography
(1992, Vol. C, Tables 4.2.6.8 and 6.1.1.1)
;
Cl Cl 0.148 0.159
;International Tables for Crystallography
(1992, Vol. C, Tables 4.2.6.8 and 6.1.1.1)
;
Rh Rh -1.118 0.919
;International Tables for Crystallography
(1992, Vol. C, Tables 4.2.6.8 and 6.1.1.1)
;

loop_
_geom_angle_atom_site_label_1
_geom_angle_atom_site_label_2
_geom_angle_atom_site_label_3
_geom_angle
_geom_angle_publ_flag
Cl(1) Rh(1) P(1) 96.15(6) yes
Cl(1) Rh(1) P(2) 95.76(6) yes
Cl(1) Rh(1) P(3) 83.96(5) yes
Cl(1) Rh(1) C(1) 94.2(1) yes
Cl(1) Rh(1) H(1) 167(2) no
P(1) Rh(1) P(2) 165.71(6) yes
P(1) Rh(1) P(3) 94.44(6) yes
P(1) Rh(1) C(1) 85.7(1) yes
P(1) Rh(1) H(1) 74(2) no
P(2) Rh(1) P(3) 94.63(5) yes
P(2) Rh(1) C(1) 85.6(1) yes
P(2) Rh(1) H(1) 94(2) no
P(3) Rh(1) C(1) 178.1(1) yes
P(3) Rh(1) H(1) 89(2) no
C(1) Rh(1) H(1) 92(2) no
Rh(1) P(1) C(7) 116.8(2) yes
Rh(1) P(1) C(8) 118.1(3) yes
Rh(1) P(1) C(9) 117.2(2) yes
C(7) P(1) C(8) 102.8(3) yes
C(7) P(1) C(9) 98.4(3) yes
C(8) P(1) C(9) 100.2(4) yes
Rh(1) P(2) C(10) 117.2(2) yes
Rh(1) P(2) C(11) 115.1(2) yes
Rh(1) P(2) C(12) 116.4(3) yes
C(10) P(2) C(11) 99.1(3) yes
C(10) P(2) C(12) 100.9(3) yes
C(11) P(2) C(12) 105.6(3) yes
Rh(1) P(3) C(13) 117.4(2) yes
Rh(1) P(3) C(14) 116.4(2) yes
Rh(1) P(3) C(15) 117.9(2) yes
C(13) P(3) C(14) 102.0(3) yes
C(13) P(3) C(15) 101.2(4) yes
C(14) P(3) C(15) 98.9(4) yes
Rh(1) C(1) C(2) 120.7(4) yes
Rh(1) C(1) C(6) 122.8(4) yes
C(2) C(1) C(6) 116.5(5) yes
C(1) C(2) C(3) 120.2(5) yes
C(1) C(2) H(2) 119.9 no
C(3) C(2) H(2) 119.9 no
C(2) C(3) C(4) 121.7(5) yes
C(2) C(3) H(3) 118.9 no
C(4) C(3) H(3) 119.5 no
C(3) C(4) C(5) 118.8(5) yes
C(3) C(4) H(4) 120.9 no
C(5) C(4) H(4) 120.3 no
C(4) C(5) C(6) 120.3(6) yes
C(4) C(5) H(5) 119.8 no
C(6) C(5) H(5) 119.8 no
C(1) C(6) C(5) 122.5(5) yes
C(1) C(6) H(6) 118.7 no
C(5) C(6) H(6) 118.8 no
P(1) C(7) H(7) 109.7 no
P(1) C(7) H(8) 109.5 no
P(1) C(7) H(9) 109.4 no
H(7) C(7) H(8) 109.7 no
H(7) C(7) H(9) 109.5 no
H(8) C(7) H(9) 109.1 no
P(1) C(8) H(10) 109.8 no
P(1) C(8) H(11) 109.8 no
P(1) C(8) H(12) 109.5 no
H(10) C(8) H(11) 109.5 no
H(10) C(8) H(12) 109.1 no
H(11) C(8) H(12) 109.1 no
P(1) C(9) H(13) 109.7 no
P(1) C(9) H(14) 109.6 no
P(1) C(9) H(15) 109.5 no
H(13) C(9) H(14) 109.4 no
H(13) C(9) H(15) 109.3 no
H(14) C(9) H(15) 109.3 no
P(2) C(10) H(16) 109.4 no
P(2) C(10) H(17) 109.3 no
P(2) C(10) H(18) 109.4 no
H(16) C(10) H(17) 109.5 no
H(16) C(10) H(18) 109.6 no
H(17) C(10) H(18) 109.5 no
P(2) C(11) H(19) 109.4 no
P(2) C(11) H(20) 109.2 no
P(2) C(11) H(21) 109.7 no
H(19) C(11) H(20) 109.1 no
H(19) C(11) H(21) 109.9 no
H(20) C(11) H(21) 109.5 no
P(2) C(12) H(22) 109.5 no
P(2) C(12) H(23) 109.2 no
P(2) C(12) H(24) 109.4 no
H(22) C(12) H(23) 109.5 no
H(22) C(12) H(24) 109.8 no
H(23) C(12) H(24) 109.4 no
P(3) C(13) H(25) 109.7 no
P(3) C(13) H(26) 110.1 no
P(3) C(13) H(27) 109.3 no
H(25) C(13) H(26) 109.8 no
H(25) C(13) H(27) 108.7 no
H(26) C(13) H(27) 109.3 no
P(3) C(14) H(28) 109.9 no
P(3) C(14) H(29) 109.7 no
P(3) C(14) H(30) 109.9 no
H(28) C(14) H(29) 109.0 no
H(28) C(14) H(30) 109.4 no
H(29) C(14) H(30) 109.0 no
P(3) C(15) H(31) 109.5 no
P(3) C(15) H(32) 109.8 no
P(3) C(15) H(33) 109.6 no
H(31) C(15) H(32) 109.4 no
H(31) C(15) H(33) 109.1 no
H(32) C(15) H(33) 109.4 no

loop_
_geom_bond_atom_site_label_1
_geom_bond_atom_site_label_2
_geom_bond_distance
_geom_bond_publ_flag
Rh(1) Cl(1) 2.500(1) yes
Rh(1) P(1) 2.312(1) yes
Rh(1) P(2) 2.320(1) yes
Rh(1) P(3) 2.363(1) yes
Rh(1) C(1) 2.102(5) yes
Rh(1) H(1) 1.33(7) no
P(1) C(7) 1.838(6) yes
P(1) C(8) 1.808(7) yes
P(1) C(9) 1.805(8) yes
P(2) C(10) 1.826(6) yes
P(2) C(11) 1.831(6) yes
P(2) C(12) 1.802(7) yes
P(3) C(13) 1.834(6) yes
P(3) C(14) 1.822(7) yes
P(3) C(15) 1.842(7) yes
C(1) C(2) 1.395(7) yes
C(1) C(6) 1.400(7) yes
C(2) C(3) 1.397(7) yes
C(2) H(2) 0.948 no
C(3) C(4) 1.374(9) yes
C(3) H(3) 0.953 no
C(4) C(5) 1.363(9) yes
C(4) H(4) 0.952 no
C(5) C(6) 1.380(8) yes
C(5) H(5) 0.947 no
C(6) H(6) 0.952 no
C(7) H(7) 0.947 no
C(7) H(8) 0.951 no
C(7) H(9) 0.953 no
C(8) H(10) 0.950 no
C(8) H(11) 0.950 no
C(8) H(12) 0.955 no
C(9) H(13) 0.950 no
C(9) H(14) 0.951 no
C(9) H(15) 0.952 no
C(10) H(16) 0.949 no
C(10) H(17) 0.950 no
C(10) H(18) 0.949 no
C(11) H(19) 0.950 no
C(11) H(20) 0.955 no
C(11) H(21) 0.945 no
C(12) H(22) 0.947 no
C(12) H(23) 0.953 no
C(12) H(24) 0.948 no
C(13) H(25) 0.952 no
C(13) H(26) 0.944 no
C(13) H(27) 0.958 no
C(14) H(28) 0.951 no
C(14) H(29) 0.955 no
C(14) H(30) 0.951 no
C(15) H(31) 0.952 no
C(15) H(32) 0.948 no
C(15) H(33) 0.952 no

loop_
_geom_torsion_atom_site_label_1
_geom_torsion_atom_site_label_2
_geom_torsion_atom_site_label_3
_geom_torsion_atom_site_label_4
_geom_torsion
_geom_torsion_publ_flag
Rh(1) C(1) C(2) C(3) -179.2(4) yes
Rh(1) C(1) C(6) C(5) 179.1(4) yes
Cl(1) Rh(1) P(1) C(7) 130.5(3) yes
Cl(1) Rh(1) P(1) C(8) 7.0(3) yes
Cl(1) Rh(1) P(1) C(9) -113.1(3) yes
Cl(1) Rh(1) P(2) C(10) 111.5(3) yes
Cl(1) Rh(1) P(2) C(11) -132.5(3) yes
Cl(1) Rh(1) P(2) C(12) -8.1(3) yes
Cl(1) Rh(1) P(3) C(13) 178.0(3) yes
Cl(1) Rh(1) P(3) C(14) 56.8(3) yes
Cl(1) Rh(1) P(3) C(15) -60.5(3) yes
Cl(1) Rh(1) C(1) C(2) 0.4(4) yes
Cl(1) Rh(1) C(1) C(6) 180.0(4) yes
P(1) Rh(1) P(2) C(10) -34.8(3) yes
P(1) Rh(1) P(2) C(11) 81.1(3) yes
P(1) Rh(1) P(2) C(12) -154.5(3) yes
P(1) Rh(1) P(3) C(13) -86.3(3) yes
P(1) Rh(1) P(3) C(14) 152.5(3) yes
P(1) Rh(1) P(3) C(15) 35.2(3) yes
P(1) Rh(1) C(1) C(2) -95.5(4) yes
P(1) Rh(1) C(1) C(6) 84.1(4) yes
P(2) Rh(1) P(1) C(7) -83.2(3) yes
P(2) Rh(1) P(1) C(8) 153.3(4) yes
P(2) Rh(1) P(1) C(9) 33.2(4) yes
P(2) Rh(1) P(3) C(13) 82.7(3) yes
P(2) Rh(1) P(3) C(14) -38.5(3) yes
P(2) Rh(1) P(3) C(15) -155.9(3) yes
P(2) Rh(1) C(1) C(2) 95.9(4) yes
P(2) Rh(1) C(1) C(6) -84.6(4) yes
P(3) Rh(1) P(1) C(7) 46.1(3) yes
P(3) Rh(1) P(1) C(8) -77.4(3) yes
P(3) Rh(1) P(1) C(9) 162.5(3) yes
P(3) Rh(1) P(2) C(10) -164.1(3) yes
P(3) Rh(1) P(2) C(11) -48.2(3) yes
P(3) Rh(1) P(2) C(12) 76.2(3) yes
P(3) Rh(1) C(1) C(2) 0(3) yes
P(3) Rh(1) C(1) C(6) 179(3) yes
C(1) Rh(1) P(1) C(7) -135.7(3) yes
C(1) Rh(1) P(1) C(8) 100.8(4) yes
C(1) Rh(1) P(1) C(9) -19.3(3) yes
C(1) Rh(1) P(2) C(10) 17.7(3) yes
C(1) Rh(1) P(2) C(11) 133.7(3) yes
C(1) Rh(1) P(2) C(12) -101.9(3) yes
C(1) Rh(1) P(3) C(13) 178(3) yes
C(1) Rh(1) P(3) C(14) 57(3) yes
C(1) Rh(1) P(3) C(15) -60(3) yes
C(1) C(2) C(3) C(4) -0.8(9) yes
C(1) C(6) C(5) C(4) 0.9(9) yes
C(2) C(1) C(6) C(5) -1.3(8) yes
C(2) C(3) C(4) C(5) 0.4(10) yes
C(3) C(2) C(1) C(6) 1.2(8) yes
C(3) C(4) C(5) C(6) -0.4(10) yes
C(3) C(4) C(5) C(6) -0.4(10) yes
